data_2220005
loop_
_publ_author_name
'Hu, Min'
'Ma, Song-Tao'
'Guo, Liang-Qi'
'Sun, Guang-Hui'
'Fang, Shao-Ming'

_publ_section_title
;
 Bis[\m-2-(3-pyridylmethyl)-2<i>H</i>-benzotriazole]bis[nitratosilver(I)]
;
_journal_coeditor_code SU2070
_journal_issue 11
_journal_name_full 'Acta Crystallographica Section E'
_journal_page_first m1473
_journal_page_last m1474
_journal_paper_doi 10.1107/S160053680803479X
_journal_volume 64
_journal_year 2008
_chemical_formula_iupac '[Ag2 (N O3)2 (C12 H10 N4)2]'
_chemical_formula_moiety 'C24 H20 Ag2 N10 O6'
_chemical_formula_sum 'C24 H20 Ag2 N10 O6'
_chemical_formula_weight 760.24
_chemical_name_systematic
;
Bis[\m-2-(3-pyridylmethyl)-2<i>H</i>-benzotriazole]bis[nitratosilver(I)]
;
_space_group_IT_number 14
_symmetry_cell_setting monoclinic
_symmetry_space_group_name_Hall '-P 2ybc'
_symmetry_space_group_name_H-M 'P 1 21/c 1'
_atom_sites_solution_hydrogens geom
_atom_sites_solution_primary direct
_atom_sites_solution_secondary difmap
_audit_creation_method SHELXL-97
_cell_angle_alpha 90.00
_cell_angle_beta 95.33(3)
_cell_angle_gamma 90.00
_cell_formula_units_Z 2
_cell_length_a 10.472(2)
_cell_length_b 8.6921(17)
_cell_length_c 14.656(3)
_cell_measurement_reflns_used 4027
_cell_measurement_temperature 293(2)
_cell_measurement_theta_max 27.9604
_cell_measurement_theta_min 2.2926
_cell_volume 1328.3(5)
_computing_cell_refinement 'SAINT (Bruker, 1998)'
_computing_data_collection 'SMART (Bruker, 1998)'
_computing_data_reduction 'SAINT (Bruker, 1998)'
_computing_molecular_graphics 'SHELXTL (Sheldrick, 2008)'
_computing_publication_material 'SHELXTL (Sheldrick, 2008) and PLATON (Spek, 2003)'
_computing_structure_refinement 'SHELXL97 (Sheldrick, 2008)'
_computing_structure_solution 'SHELXS97 (Sheldrick, 2008)'
_diffrn_ambient_temperature 293(2)
_diffrn_measured_fraction_theta_full 0.997
_diffrn_measured_fraction_theta_max 0.997
_diffrn_measurement_device_type 'Bruker SMART CCD area-detector'
_diffrn_measurement_method '\f and \w scans'
_diffrn_radiation_monochromator graphite
_diffrn_radiation_source 'fine-focus sealed tube'
_diffrn_radiation_type MoK\a
_diffrn_radiation_wavelength 0.71073
_diffrn_reflns_av_R_equivalents 0.0268
_diffrn_reflns_av_sigmaI/netI 0.0168
_diffrn_reflns_limit_h_max 12
_diffrn_reflns_limit_h_min -12
_diffrn_reflns_limit_k_max 10
_diffrn_reflns_limit_k_min -10
_diffrn_reflns_limit_l_max 17
_diffrn_reflns_limit_l_min -17
_diffrn_reflns_number 12799
_diffrn_reflns_theta_full 25.00
_diffrn_reflns_theta_max 25.00
_diffrn_reflns_theta_min 1.95
_diffrn_standards_decay_% 0
_diffrn_standards_number 0
_exptl_absorpt_coefficient_mu 1.536
_exptl_absorpt_correction_T_max 0.8492
_exptl_absorpt_correction_T_min 0.7487
_exptl_absorpt_correction_type multi-scan
_exptl_absorpt_process_details '(SADABS; Sheldrick, 2008)'
_exptl_crystal_colour yellow
_exptl_crystal_density_diffrn 1.901
_exptl_crystal_density_method 'not measured'
_exptl_crystal_description block
_exptl_crystal_F_000 752
_exptl_crystal_size_max 0.20
_exptl_crystal_size_mid 0.15
_exptl_crystal_size_min 0.11
_refine_diff_density_max 0.963
_refine_diff_density_min -0.697
_refine_ls_extinction_method none
_refine_ls_goodness_of_fit_ref 1.113
_refine_ls_hydrogen_treatment constr
_refine_ls_matrix_type full
_refine_ls_number_parameters 190
_refine_ls_number_reflns 2335
_refine_ls_number_restraints 0
_refine_ls_restrained_S_all 1.113
_refine_ls_R_factor_all 0.0379
_refine_ls_R_factor_gt 0.0361
_refine_ls_shift/su_max_lt 0.001
_refine_ls_shift/su_mean 0.000
_refine_ls_structure_factor_coef Fsqd
_refine_ls_weighting_details 'calc w=1/[\s^2^(Fo^2^)+(0.0212P)^2^+2.3034P] where P=(Fo^2^+2Fc^2^)/3'
_refine_ls_weighting_scheme calc
_refine_ls_wR_factor_gt 0.0713
_refine_ls_wR_factor_ref 0.0723
_reflns_number_gt 2256
_reflns_number_total 2336
_reflns_threshold_expression I>2\s(I)
_cod_data_source_file su2070.cif
_cod_data_source_block I
_cod_depositor_comments
;
The following automatic conversions were performed:
'_symmetry_cell_setting' value 'Monoclinic' changed to 'monoclinic'
according to '/home/saulius/struct/CIF-dictionaries/cif_core.dic'
dictionary named 'cif_core.dic' version 2.4.1 from
2010-06-29.

'_geom_bond_publ_flag' value 'YES' changed to 'yes' according
to '/home/saulius/struct/CIF-dictionaries/cif_core.dic' dictionary named
'cif_core.dic' version 2.4.1 from 2010-06-29 (5 times).

Automatic conversion script
Id: cif_fix_enum 1527 2010-12-29 10:47:43Z saulius 

The following automatic conversions were performed:

'_symmetry_cell_setting' value 'Monoclinic' changed to 'monoclinic'
according to /home/saulius/struct/CIF-dictionaries/cif_core.dic
dictionary named 'cif_core.dic' version 2.4.1 from
2010-06-29.

'_geom_bond_publ_flag' value 'YES' changed to 'yes'
according to /home/saulius/struct/CIF-dictionaries/cif_core.dic
dictionary named 'cif_core.dic' version 2.4.1 from 2010-06-29 (5
times).

Automatic conversion script
Id: cif_fix_values 1715 2011-07-08 13:25:40Z adriana 
;
_cod_original_sg_symbol_H-M 'P 21/c'
_cod_database_code 2220005
_cod_database_fobs_code 2220005

loop_
_symmetry_equiv_pos_as_xyz
'x, y, z'
'-x, y+1/2, -z+1/2'
'-x, -y, -z'
'x, -y-1/2, z-1/2'

loop_
_atom_site_type_symbol
_atom_site_label
_atom_site_fract_x
_atom_site_fract_y
_atom_site_fract_z
_atom_site_U_iso_or_equiv
_atom_site_adp_type
_atom_site_calc_flag
_atom_site_refinement_flags
_atom_site_occupancy
Ag Ag1 0.44311(3) 0.21531(4) 0.62448(2) 0.05524(13) Uani d . 1
C C1 0.6409(3) 0.4663(4) 0.5666(2) 0.0383(8) Uani d . 1
H H1 0.6092 0.5197 0.6146 0.046 Uiso calc R 1
C C2 0.7353(3) 0.5350(4) 0.5209(2) 0.0377(7) Uani d . 1
C C3 0.7781(4) 0.4566(5) 0.4484(3) 0.0568(10) Uani d . 1
H H3 0.8412 0.4990 0.4155 0.068 Uiso calc R 1
C C4 0.7268(5) 0.3148(5) 0.4249(3) 0.0656(12) Uani d . 1
H H4 0.7537 0.2613 0.3752 0.079 Uiso calc R 1
C C5 0.6361(4) 0.2536(4) 0.4753(3) 0.0527(10) Uani d . 1
H H5 0.6034 0.1566 0.4599 0.063 Uiso calc R 1
C C6 0.7883(4) 0.6881(4) 0.5539(2) 0.0485(9) Uani d . 1
H H61 0.7202 0.7483 0.5769 0.058 Uiso calc R 1
H H62 0.8538 0.6715 0.6043 0.058 Uiso calc R 1
C C7 0.9795(3) 0.8736(4) 0.4051(2) 0.0407(8) Uani d . 1
C C8 1.0899(4) 0.9289(5) 0.3673(3) 0.0568(10) Uani d . 1
H H8 1.1719 0.9070 0.3940 0.068 Uiso calc R 1
C C9 1.0709(4) 1.0148(5) 0.2908(3) 0.0590(11) Uani d . 1
H H9 1.1417 1.0539 0.2646 0.071 Uiso calc R 1
C C10 0.9472(4) 1.0472(5) 0.2493(3) 0.0590(11) Uani d . 1
H H10 0.9391 1.1065 0.1962 0.071 Uiso calc R 1
C C11 0.8387(4) 0.9950(5) 0.2840(2) 0.0505(9) Uani d . 1
H H11 0.7573 1.0167 0.2560 0.061 Uiso calc R 1
C C12 0.8568(3) 0.9069(4) 0.3639(2) 0.0374(7) Uani d . 1
N N1 0.7703(3) 0.8416(3) 0.41543(19) 0.0398(7) Uani d . 1
N N2 0.8434(3) 0.7743(3) 0.48214(19) 0.0405(7) Uani d . 1
N N3 0.9691(3) 0.7872(4) 0.4807(2) 0.0468(7) Uani d . 1
N N4 0.5926(3) 0.3275(3) 0.5456(2) 0.0416(7) Uani d . 1
N N5 0.4289(3) 0.4142(4) 0.8019(2) 0.0487(8) Uani d . 1
O O1 0.5156(4) 0.4675(5) 0.7624(2) 0.0997(13) Uani d . 1
O O2 0.4036(3) 0.4733(4) 0.8748(2) 0.0705(8) Uani d . 1
O O3 0.3683(3) 0.3011(4) 0.7710(2) 0.0759(10) Uani d . 1

loop_
_atom_site_aniso_label
_atom_site_aniso_U_11
_atom_site_aniso_U_22
_atom_site_aniso_U_33
_atom_site_aniso_U_12
_atom_site_aniso_U_13
_atom_site_aniso_U_23
Ag1 0.04179(18) 0.0525(2) 0.0734(2) -0.00689(13) 0.01612(14) 0.00621(15)
C1 0.0340(17) 0.044(2) 0.0370(17) 0.0018(15) 0.0035(14) 0.0029(15)
C2 0.0400(18) 0.0372(18) 0.0360(17) -0.0006(15) 0.0036(14) 0.0048(15)
C3 0.065(3) 0.051(2) 0.058(2) -0.007(2) 0.029(2) -0.0018(19)
C4 0.085(3) 0.054(3) 0.063(3) -0.008(2) 0.031(2) -0.015(2)
C5 0.059(2) 0.040(2) 0.059(2) -0.0071(18) 0.0048(19) -0.0036(18)
C6 0.060(2) 0.048(2) 0.0391(19) -0.0129(18) 0.0110(17) 0.0021(17)
C7 0.0407(19) 0.0393(19) 0.0431(19) -0.0094(15) 0.0091(15) -0.0064(16)
C8 0.041(2) 0.066(3) 0.065(3) -0.0151(19) 0.0127(18) -0.010(2)
C9 0.058(3) 0.064(3) 0.059(3) -0.025(2) 0.024(2) -0.008(2)
C10 0.081(3) 0.052(2) 0.045(2) -0.021(2) 0.017(2) 0.0025(19)
C11 0.054(2) 0.053(2) 0.045(2) -0.0077(18) 0.0065(17) 0.0038(18)
C12 0.0389(18) 0.0356(18) 0.0387(18) -0.0084(14) 0.0088(14) -0.0068(15)
N1 0.0361(15) 0.0445(16) 0.0394(15) -0.0103(13) 0.0063(12) 0.0011(13)
N2 0.0413(16) 0.0413(16) 0.0397(15) -0.0092(13) 0.0086(13) 0.0008(13)
N3 0.0400(17) 0.0509(18) 0.0495(18) -0.0052(14) 0.0038(13) 0.0006(15)
N4 0.0363(15) 0.0405(16) 0.0475(17) -0.0034(13) 0.0008(13) 0.0040(14)
N5 0.0404(17) 0.0463(18) 0.060(2) -0.0007(15) 0.0081(15) -0.0028(16)
O1 0.091(3) 0.124(3) 0.089(2) -0.053(2) 0.038(2) -0.001(2)
O2 0.0648(19) 0.067(2) 0.081(2) -0.0013(15) 0.0153(16) -0.0275(17)
O3 0.080(2) 0.071(2) 0.081(2) -0.0322(18) 0.0301(17) -0.0311(17)

loop_
_atom_type_symbol
_atom_type_description
_atom_type_scat_dispersion_real
_atom_type_scat_dispersion_imag
_atom_type_scat_source
C C 0.0033 0.0016 'International Tables Vol C Tables 4.2.6.8 and 6.1.1.4'
H H 0.0000 0.0000 'International Tables Vol C Tables 4.2.6.8 and 6.1.1.4'
N N 0.0061 0.0033 'International Tables Vol C Tables 4.2.6.8 and 6.1.1.4'
O O 0.0106 0.0060 'International Tables Vol C Tables 4.2.6.8 and 6.1.1.4'
Ag Ag -0.8971 1.1015 'International Tables Vol C Tables 4.2.6.8 and 6.1.1.4'

loop_
_geom_angle_atom_site_label_1
_geom_angle_atom_site_label_2
_geom_angle_atom_site_label_3
_geom_angle_site_symmetry_1
_geom_angle_site_symmetry_3
_geom_angle
_geom_angle_publ_flag
N4 Ag1 N1 . 3_666 131.66(10) yes
N4 Ag1 O3 . . 127.43(11) yes
N1 Ag1 O3 3_666 . 84.66(11) yes
N4 C1 C2 . . 123.6(3) ?
N4 C1 H1 . . 118.2 ?
C2 C1 H1 . . 118.2 ?
C3 C2 C1 . . 117.4(3) ?
C3 C2 C6 . . 123.4(3) ?
C1 C2 C6 . . 119.1(3) ?
C2 C3 C4 . . 119.4(4) ?
C2 C3 H3 . . 120.3 ?
C4 C3 H3 . . 120.3 ?
C5 C4 C3 . . 119.3(4) ?
C5 C4 H4 . . 120.4 ?
C3 C4 H4 . . 120.4 ?
N4 C5 C4 . . 122.5(4) ?
N4 C5 H5 . . 118.8 ?
C4 C5 H5 . . 118.8 ?
N2 C6 C2 . . 112.5(3) ?
N2 C6 H61 . . 109.1 ?
C2 C6 H61 . . 109.1 ?
N2 C6 H62 . . 109.1 ?
C2 C6 H62 . . 109.1 ?
H61 C6 H62 . . 107.8 ?
N3 C7 C12 . . 109.2(3) ?
N3 C7 C8 . . 130.0(4) ?
C12 C7 C8 . . 120.9(3) ?
C9 C8 C7 . . 116.9(4) ?
C9 C8 H8 . . 121.5 ?
C7 C8 H8 . . 121.5 ?
C8 C9 C10 . . 122.0(4) ?
C8 C9 H9 . . 119.0 ?
C10 C9 H9 . . 119.0 ?
C11 C10 C9 . . 122.4(4) ?
C11 C10 H10 . . 118.8 ?
C9 C10 H10 . . 118.8 ?
C10 C11 C12 . . 116.2(4) ?
C10 C11 H11 . . 121.9 ?
C12 C11 H11 . . 121.9 ?
N1 C12 C11 . . 130.6(3) ?
N1 C12 C7 . . 107.9(3) ?
C11 C12 C7 . . 121.5(3) ?
N2 N1 C12 . . 103.1(3) ?
N2 N1 Ag1 . 3_666 125.0(2) ?
C12 N1 Ag1 . 3_666 129.0(2) ?
N1 N2 N3 . . 117.4(3) ?
N1 N2 C6 . . 121.5(3) ?
N3 N2 C6 . . 121.1(3) ?
N2 N3 C7 . . 102.5(3) ?
C5 N4 C1 . . 117.8(3) ?
C5 N4 Ag1 . . 119.5(2) ?
C1 N4 Ag1 . . 122.6(2) ?
O1 N5 O3 . . 120.7(4) ?
O1 N5 O2 . . 119.0(4) ?
O3 N5 O2 . . 120.3(3) ?
N5 O3 Ag1 . . 111.5(2) ?

loop_
_geom_bond_atom_site_label_1
_geom_bond_atom_site_label_2
_geom_bond_site_symmetry_2
_geom_bond_distance
_geom_bond_publ_flag
Ag1 N4 . 2.253(3) yes
Ag1 N1 3_666 2.311(3) yes
Ag1 O3 . 2.468(3) yes
Ag1 O1 2_646 2.728(4) yes
Ag1 O2 2_646 2.646(3) yes
C1 N4 . 1.333(4) ?
C1 C2 . 1.381(5) ?
C1 H1 . 0.9300 ?
C2 C3 . 1.372(5) ?
C2 C6 . 1.504(5) ?
C3 C4 . 1.376(6) ?
C3 H3 . 0.9300 ?
C4 C5 . 1.364(6) ?
C4 H4 . 0.9300 ?
C5 N4 . 1.329(5) ?
C5 H5 . 0.9300 ?
C6 N2 . 1.454(4) ?
C6 H61 . 0.9700 ?
C6 H62 . 0.9700 ?
C7 N3 . 1.351(5) ?
C7 C12 . 1.399(5) ?
C7 C8 . 1.412(5) ?
C8 C9 . 1.345(6) ?
C8 H8 . 0.9300 ?
C9 C10 . 1.408(6) ?
C9 H9 . 0.9300 ?
C10 C11 . 1.365(5) ?
C10 H10 . 0.9300 ?
C11 C12 . 1.397(5) ?
C11 H11 . 0.9300 ?
C12 N1 . 1.356(4) ?
N1 N2 . 1.321(4) ?
N1 Ag1 3_666 2.311(3) ?
N2 N3 . 1.324(4) ?
N5 O1 . 1.214(4) ?
N5 O3 . 1.234(4) ?
N5 O2 . 1.236(4) ?

loop_
_geom_hbond_atom_site_label_D
_geom_hbond_atom_site_label_H
_geom_hbond_atom_site_label_A
_geom_hbond_site_symmetry_A
_geom_hbond_distance_DH
_geom_hbond_distance_HA
_geom_hbond_distance_DA
_geom_hbond_angle_DHA
C5 H5 O2 4_565 0.93 2.59 3.365(3) 141
C6 H61 O2 2_656 0.97 2.48 3.416(5) 161

loop_
_geom_torsion_atom_site_label_1
_geom_torsion_atom_site_label_2
_geom_torsion_atom_site_label_3
_geom_torsion_atom_site_label_4
_geom_torsion_site_symmetry_1
_geom_torsion_site_symmetry_4
_geom_torsion
N4 C1 C2 C3 . . 2.0(5)
N4 C1 C2 C6 . . -176.4(3)
C1 C2 C3 C4 . . -0.4(6)
C6 C2 C3 C4 . . 177.9(4)
C2 C3 C4 C5 . . -1.2(7)
C3 C4 C5 N4 . . 1.6(7)
C3 C2 C6 N2 . . 25.6(5)
C1 C2 C6 N2 . . -156.1(3)
N3 C7 C8 C9 . . -179.3(4)
C12 C7 C8 C9 . . 0.3(6)
C7 C8 C9 C10 . . -0.7(6)
C8 C9 C10 C11 . . 0.5(7)
C9 C10 C11 C12 . . 0.2(6)
C10 C11 C12 N1 . . 178.7(4)
C10 C11 C12 C7 . . -0.6(5)
N3 C7 C12 N1 . . 0.6(4)
C8 C7 C12 N1 . . -179.0(3)
N3 C7 C12 C11 . . -179.9(3)
C8 C7 C12 C11 . . 0.4(5)
C11 C12 N1 N2 . . -179.6(4)
C7 C12 N1 N2 . . -0.3(4)
C11 C12 N1 Ag1 . 3_666 19.5(5)
C7 C12 N1 Ag1 . 3_666 -161.1(2)
C12 N1 N2 N3 . . -0.2(4)
Ag1 N1 N2 N3 3_666 . 161.7(2)
C12 N1 N2 C6 . . -179.6(3)
Ag1 N1 N2 C6 3_666 . -17.7(4)
C2 C6 N2 N1 . . 74.0(4)
C2 C6 N2 N3 . . -105.4(4)
N1 N2 N3 C7 . . 0.5(4)
C6 N2 N3 C7 . . 179.9(3)
C12 C7 N3 N2 . . -0.7(4)
C8 C7 N3 N2 . . 179.0(4)
C4 C5 N4 C1 . . -0.1(6)
C4 C5 N4 Ag1 . . -179.8(3)
C2 C1 N4 C5 . . -1.7(5)
C2 C1 N4 Ag1 . . 177.9(2)
N1 Ag1 N4 C5 3_666 . -68.9(3)
O3 Ag1 N4 C5 . . 169.5(3)
N1 Ag1 N4 C1 3_666 . 111.5(3)
O3 Ag1 N4 C1 . . -10.1(3)
O1 N5 O3 Ag1 . . -1.8(5)
O2 N5 O3 Ag1 . . 179.5(3)
N4 Ag1 O3 N5 . . -3.8(3)
N1 Ag1 O3 N5 3_666 . -144.1(3)
